data_7212205
loop_
_publ_author_name
'Dyakonenko, Viktoriya V.'
'Maleev, Andrey V.'
'Zbruyev, Alexander I.'
'Chebanov, Valentin A.'
'Desenko, Sergey M.'
'Shishkin, Oleg V.'

_publ_section_title
;
 Layered crystal structure of bicyclic aziridines as revealed by analysis
 of intermolecular interactions energy
;
_journal_issue 6
_journal_name_full CrystEngComm
_journal_page_first 1816
_journal_paper_doi 10.1039/b922131j
_journal_volume 12
_journal_year 2010
_chemical_formula_moiety 'C18 H17 Br N2'
_chemical_formula_sum 'C18 H17 Br N2'
_chemical_formula_weight 341.25
_chemical_name_systematic
;
?
;
_space_group_IT_number 14
_symmetry_cell_setting monoclinic
_symmetry_space_group_name_Hall '-P 2yn'
_symmetry_space_group_name_H-M 'P 1 21/n 1'
_atom_sites_solution_hydrogens difmap
_atom_sites_solution_primary direct
_atom_sites_solution_secondary difmap
_audit_creation_method SHELXL-97
_cell_angle_alpha 90.00
_cell_angle_beta 117.549(2)
_cell_angle_gamma 90.00
_cell_formula_units_Z 4
_cell_length_a 10.199(2)
_cell_length_b 16.027(2)
_cell_length_c 10.752(3)
_cell_measurement_temperature 100(2)
_cell_volume 1558.2(6)
_computing_structure_refinement 'SHELXL-97 (Sheldrick, 1997)'
_computing_structure_solution 'SHELXS-97 (Sheldrick, 1990)'
_diffrn_ambient_temperature 100(2)
_diffrn_measured_fraction_theta_full 0.973
_diffrn_measured_fraction_theta_max 0.973
_diffrn_radiation_monochromator graphite
_diffrn_radiation_source 'fine-focus sealed tube'
_diffrn_radiation_type MoK\a
_diffrn_radiation_wavelength 0.71069
_diffrn_reflns_av_R_equivalents 0.0799
_diffrn_reflns_av_sigmaI/netI 0.0475
_diffrn_reflns_limit_h_max 13
_diffrn_reflns_limit_h_min -13
_diffrn_reflns_limit_k_max 20
_diffrn_reflns_limit_k_min -20
_diffrn_reflns_limit_l_max 13
_diffrn_reflns_limit_l_min -13
_diffrn_reflns_number 16884
_diffrn_reflns_theta_full 27.50
_diffrn_reflns_theta_max 27.50
_diffrn_reflns_theta_min 3.32
_exptl_absorpt_coefficient_mu 2.633
_exptl_absorpt_correction_T_max 0.5970
_exptl_absorpt_correction_T_min 0.4010
_exptl_absorpt_correction_type empirical
_exptl_absorpt_process_details 'Blessing, R. H. (1995) Acta Cryst. A51, 33-38.'
_exptl_crystal_density_diffrn 1.455
_exptl_crystal_density_method 'not measured'
_exptl_crystal_description block
_exptl_crystal_F_000 696
_exptl_crystal_size_max 0.40
_exptl_crystal_size_mid 0.30
_exptl_crystal_size_min 0.20
_refine_diff_density_max 1.040
_refine_diff_density_min -1.443
_refine_diff_density_rms 0.131
_refine_ls_extinction_method none
_refine_ls_goodness_of_fit_ref 1.108
_refine_ls_hydrogen_treatment constr
_refine_ls_matrix_type full
_refine_ls_number_parameters 192
_refine_ls_number_reflns 3526
_refine_ls_number_restraints 0
_refine_ls_restrained_S_all 1.108
_refine_ls_R_factor_all 0.0652
_refine_ls_R_factor_gt 0.0594
_refine_ls_shift/su_max 0.000
_refine_ls_shift/su_mean 0.000
_refine_ls_structure_factor_coef Fsqd
_refine_ls_weighting_details 'calc w=1/[\s^2^(Fo^2^)+(0.1048P)^2^+2.8759P] where P=(Fo^2^+2Fc^2^)/3'
_refine_ls_weighting_scheme calc
_refine_ls_wR_factor_gt 0.1567
_refine_ls_wR_factor_ref 0.1695
_reflns_number_gt 3198
_reflns_number_total 3526
_reflns_threshold_expression >2sigma(I)
_cod_data_source_file b922131j.txt
_cod_data_source_block foto81
_cod_original_sg_symbol_H-M 'P 2(1)/n'
_cod_database_code 7212205

loop_
_symmetry_equiv_pos_as_xyz
'x, y, z'
'-x+1/2, y+1/2, -z+1/2'
'-x, -y, -z'
'x-1/2, -y-1/2, z-1/2'

loop_
_atom_site_label
_atom_site_type_symbol
_atom_site_fract_x
_atom_site_fract_y
_atom_site_fract_z
_atom_site_U_iso_or_equiv
_atom_site_adp_type
_atom_site_occupancy
_atom_site_symmetry_multiplicity
_atom_site_calc_flag
_atom_site_refinement_flags
Br1 Br 0.51867(6) -0.11639(3) 0.69549(6) 0.02417(18) Uani 1 1 d .
N1 N 0.4469(5) 0.3131(3) 0.7509(4) 0.0187(8) Uani 1 1 d .
N2 N 0.5492(5) 0.3737(3) 0.9824(4) 0.0182(8) Uani 1 1 d .
C1 C 0.5719(6) 0.2823(3) 0.9898(5) 0.0195(10) Uani 1 1 d .
H1B H 0.6624 0.2568 1.0621 0.023 Uiso 1 1 calc R
C2 C 0.5048(5) 0.2541(3) 0.8405(5) 0.0174(9) Uani 1 1 d .
C3 C 0.4784(6) 0.3929(3) 0.8289(5) 0.0195(10) Uani 1 1 d .
C4 C 0.3389(6) 0.4445(3) 0.7839(5) 0.0213(10) Uani 1 1 d .
H4A H 0.2685 0.4137 0.8016 0.032 Uiso 1 1 calc R
H4B H 0.2974 0.4567 0.6856 0.032 Uiso 1 1 calc R
H4C H 0.3626 0.4957 0.8362 0.032 Uiso 1 1 calc R
C5 C 0.5924(6) 0.4408(4) 0.8016(6) 0.0237(10) Uani 1 1 d .
H5A H 0.6799 0.4074 0.8305 0.036 Uiso 1 1 calc R
H5B H 0.6171 0.4920 0.8538 0.036 Uiso 1 1 calc R
H5C H 0.5517 0.4529 0.7033 0.036 Uiso 1 1 calc R
C6 C 0.5041(5) 0.1656(3) 0.8032(5) 0.0186(10) Uani 1 1 d .
C7 C 0.5611(7) 0.1056(3) 0.9087(5) 0.0236(11) Uani 1 1 d .
H7A H 0.5958 0.1218 1.0017 0.028 Uiso 1 1 calc R
C8 C 0.5671(7) 0.0215(3) 0.8771(5) 0.0267(12) Uani 1 1 d .
H8A H 0.6069 -0.0182 0.9481 0.032 Uiso 1 1 calc R
C9 C 0.5122(6) -0.0015(3) 0.7376(5) 0.0186(10) Uani 1 1 d .
C10 C 0.4554(6) 0.0562(3) 0.6306(5) 0.0219(11) Uani 1 1 d .
H10A H 0.4193 0.0394 0.5377 0.026 Uiso 1 1 calc R
C11 C 0.4528(6) 0.1400(3) 0.6634(5) 0.0208(10) Uani 1 1 d .
H11A H 0.4167 0.1796 0.5920 0.025 Uiso 1 1 calc R
C12 C 0.4583(6) 0.3201(3) 1.0249(5) 0.0180(10) Uani 1 1 d .
H12A H 0.3550 0.3127 0.9543 0.022 Uiso 1 1 calc R
C13 C 0.4847(6) 0.3276(3) 1.1732(5) 0.0202(11) Uani 1 1 d .
C14 C 0.6277(6) 0.3358(3) 1.2841(5) 0.0208(10) Uani 1 1 d .
H14A H 0.7080 0.3394 1.2655 0.025 Uiso 1 1 calc R
C15 C 0.6504(7) 0.3385(3) 1.4216(5) 0.0263(12) Uani 1 1 d .
H15A H 0.7458 0.3446 1.4946 0.032 Uiso 1 1 calc R
C16 C 0.5317(8) 0.3321(3) 1.4513(6) 0.0303(13) Uani 1 1 d .
H16A H 0.5476 0.3327 1.5437 0.036 Uiso 1 1 calc R
C17 C 0.3901(8) 0.3248(4) 1.3424(6) 0.0311(13) Uani 1 1 d .
H17A H 0.3102 0.3218 1.3617 0.037 Uiso 1 1 calc R
C18 C 0.3657(7) 0.3220(3) 1.2032(6) 0.0251(11) Uani 1 1 d .
H18A H 0.2701 0.3165 1.1306 0.030 Uiso 1 1 calc R

loop_
_atom_site_aniso_label
_atom_site_aniso_U_11
_atom_site_aniso_U_22
_atom_site_aniso_U_33
_atom_site_aniso_U_23
_atom_site_aniso_U_13
_atom_site_aniso_U_12
Br1 0.0330(3) 0.0142(2) 0.0230(3) -0.00240(19) 0.0110(2) 0.0005(2)
N1 0.023(2) 0.016(2) 0.0154(18) -0.0021(15) 0.0077(16) 0.0015(17)
N2 0.022(2) 0.0167(19) 0.0134(18) 0.0006(15) 0.0059(15) 0.0002(16)
C1 0.025(2) 0.017(2) 0.013(2) -0.0004(17) 0.0064(19) 0.0003(19)
C2 0.018(2) 0.020(2) 0.015(2) -0.0021(17) 0.0077(18) -0.0006(19)
C3 0.024(2) 0.016(2) 0.013(2) -0.0024(17) 0.0044(19) -0.0011(19)
C4 0.029(3) 0.015(2) 0.017(2) 0.0006(17) 0.009(2) 0.0039(19)
C5 0.029(3) 0.020(2) 0.019(2) 0.0004(19) 0.009(2) -0.003(2)
C6 0.022(2) 0.017(2) 0.016(2) -0.0015(19) 0.0091(19) -0.0012(18)
C7 0.036(3) 0.019(2) 0.012(2) -0.0014(18) 0.008(2) 0.000(2)
C8 0.044(3) 0.013(2) 0.018(2) 0.0025(19) 0.011(2) 0.001(2)
C9 0.025(2) 0.012(2) 0.020(2) -0.0020(18) 0.0119(19) -0.0002(19)
C10 0.026(3) 0.021(3) 0.014(2) 0.0004(19) 0.0057(19) 0.003(2)
C11 0.020(2) 0.022(2) 0.017(2) 0.0017(19) 0.0057(18) 0.004(2)
C12 0.019(2) 0.017(2) 0.014(2) -0.0011(17) 0.0049(18) -0.0013(18)
C13 0.034(3) 0.010(2) 0.016(2) 0.0006(17) 0.012(2) 0.0019(19)
C14 0.025(3) 0.018(2) 0.017(2) -0.0012(17) 0.008(2) -0.0015(19)
C15 0.036(3) 0.020(2) 0.014(2) -0.0015(19) 0.004(2) -0.001(2)
C16 0.054(4) 0.021(3) 0.019(2) -0.002(2) 0.019(3) -0.002(2)
C17 0.047(4) 0.027(3) 0.028(3) 0.001(2) 0.025(3) 0.003(3)
C18 0.034(3) 0.019(2) 0.020(2) 0.000(2) 0.010(2) 0.001(2)

loop_
_atom_type_symbol
_atom_type_description
_atom_type_scat_dispersion_real
_atom_type_scat_dispersion_imag
_atom_type_scat_source
C C 0.0033 0.0016 'International Tables Vol C Tables 4.2.6.8 and 6.1.1.4'
H H 0.0000 0.0000 'International Tables Vol C Tables 4.2.6.8 and 6.1.1.4'
N N 0.0061 0.0033 'International Tables Vol C Tables 4.2.6.8 and 6.1.1.4'
Br Br -0.2901 2.4595 'International Tables Vol C Tables 4.2.6.8 and 6.1.1.4'

loop_
_geom_angle_atom_site_label_1
_geom_angle_atom_site_label_2
_geom_angle_atom_site_label_3
_geom_angle
C2 N1 C3 107.9(4)
C1 N2 C12 61.0(3)
C1 N2 C3 104.3(4)
C12 N2 C3 114.0(4)
N2 C1 C2 105.1(4)
N2 C1 C12 59.6(3)
C2 C1 C12 111.6(4)
N2 C1 H1B 121.5
C2 C1 H1B 121.5
C12 C1 H1B 121.5
N1 C2 C6 124.3(4)
N1 C2 C1 114.0(4)
C6 C2 C1 121.7(4)
N1 C3 N2 108.3(4)
N1 C3 C4 111.3(4)
N2 C3 C4 111.5(4)
N1 C3 C5 108.0(4)
N2 C3 C5 107.1(4)
C4 C3 C5 110.4(4)
C3 C4 H4A 109.5
C3 C4 H4B 109.5
H4A C4 H4B 109.5
C3 C4 H4C 109.5
H4A C4 H4C 109.5
H4B C4 H4C 109.5
C3 C5 H5A 109.5
C3 C5 H5B 109.5
H5A C5 H5B 109.5
C3 C5 H5C 109.5
H5A C5 H5C 109.5
H5B C5 H5C 109.5
C7 C6 C11 118.7(4)
C7 C6 C2 119.6(4)
C11 C6 C2 121.6(4)
C6 C7 C8 121.0(5)
C6 C7 H7A 119.5
C8 C7 H7A 119.5
C9 C8 C7 118.5(5)
C9 C8 H8A 120.7
C7 C8 H8A 120.7
C10 C9 C8 122.0(5)
C10 C9 Br1 119.9(4)
C8 C9 Br1 118.2(4)
C9 C10 C11 119.1(5)
C9 C10 H10A 120.5
C11 C10 H10A 120.5
C10 C11 C6 120.7(5)
C10 C11 H11A 119.6
C6 C11 H11A 119.6
N2 C12 C13 116.9(4)
N2 C12 C1 59.4(3)
C13 C12 C1 121.4(4)
N2 C12 H12A 115.7
C13 C12 H12A 115.7
C1 C12 H12A 115.7
C18 C13 C14 118.9(5)
C18 C13 C12 119.7(5)
C14 C13 C12 121.3(5)
C15 C14 C13 120.4(5)
C15 C14 H14A 119.8
C13 C14 H14A 119.8
C14 C15 C16 120.5(5)
C14 C15 H15A 119.7
C16 C15 H15A 119.7
C17 C16 C15 119.5(5)
C17 C16 H16A 120.3
C15 C16 H16A 120.3
C16 C17 C18 120.5(6)
C16 C17 H17A 119.7
C18 C17 H17A 119.7
C13 C18 C17 120.1(6)
C13 C18 H18A 119.9
C17 C18 H18A 119.9

loop_
_geom_bond_atom_site_label_1
_geom_bond_atom_site_label_2
_geom_bond_distance
Br1 C9 1.905(5)
N1 C2 1.283(7)
N1 C3 1.481(6)
N2 C1 1.479(6)
N2 C12 1.482(6)
N2 C3 1.496(6)
C1 C2 1.494(6)
C1 C12 1.502(7)
C1 H1B 0.9800
C2 C6 1.473(7)
C3 C4 1.519(7)
C3 C5 1.530(8)
C4 H4A 0.9600
C4 H4B 0.9600
C4 H4C 0.9600
C5 H5A 0.9600
C5 H5B 0.9600
C5 H5C 0.9600
C6 C7 1.392(7)
C6 C11 1.404(7)
C7 C8 1.399(7)
C7 H7A 0.9300
C8 C9 1.387(7)
C8 H8A 0.9300
C9 C10 1.377(7)
C10 C11 1.393(7)
C10 H10A 0.9300
C11 H11A 0.9300
C12 C13 1.494(7)
C12 H12A 0.9800
C13 C18 1.395(9)
C13 C14 1.399(7)
C14 C15 1.387(7)
C14 H14A 0.9300
C15 C16 1.392(9)
C15 H15A 0.9300
C16 C17 1.380(9)
C16 H16A 0.9300
C17 C18 1.400(8)
C17 H17A 0.9300
C18 H18A 0.9300

loop_
_geom_torsion_atom_site_label_1
_geom_torsion_atom_site_label_2
_geom_torsion_atom_site_label_3
_geom_torsion_atom_site_label_4
_geom_torsion
C12 N2 C1 C2 106.6(4)
C3 N2 C1 C2 -3.3(5)
C3 N2 C1 C12 -109.9(4)
C3 N1 C2 C6 -176.6(5)
C3 N1 C2 C1 4.8(6)
N2 C1 C2 N1 -0.9(6)
C12 C1 C2 N1 61.9(6)
N2 C1 C2 C6 -179.6(4)
C12 C1 C2 C6 -116.8(5)
C2 N1 C3 N2 -6.8(6)
C2 N1 C3 C4 -129.8(5)
C2 N1 C3 C5 108.8(5)
C1 N2 C3 N1 6.0(5)
C12 N2 C3 N1 -58.2(5)
C1 N2 C3 C4 128.9(4)
C12 N2 C3 C4 64.6(5)
C1 N2 C3 C5 -110.2(5)
C12 N2 C3 C5 -174.5(4)
N1 C2 C6 C7 -175.6(5)
C1 C2 C6 C7 3.0(8)
N1 C2 C6 C11 7.1(8)
C1 C2 C6 C11 -174.3(5)
C11 C6 C7 C8 -0.2(9)
C2 C6 C7 C8 -177.6(6)
C6 C7 C8 C9 -1.2(9)
C7 C8 C9 C10 1.4(9)
C7 C8 C9 Br1 -179.3(5)
C8 C9 C10 C11 0.0(8)
Br1 C9 C10 C11 -179.4(4)
C9 C10 C11 C6 -1.5(8)
C7 C6 C11 C10 1.6(8)
C2 C6 C11 C10 178.9(5)
C1 N2 C12 C13 112.3(5)
C3 N2 C12 C13 -154.2(4)
C3 N2 C12 C1 93.5(4)
C2 C1 C12 N2 -95.2(4)
N2 C1 C12 C13 -104.8(5)
C2 C1 C12 C13 160.0(4)
N2 C12 C13 C18 143.1(5)
C1 C12 C13 C18 -148.0(5)
N2 C12 C13 C14 -40.3(7)
C1 C12 C13 C14 28.7(7)
C18 C13 C14 C15 -0.1(8)
C12 C13 C14 C15 -176.8(5)
C13 C14 C15 C16 0.8(8)
C14 C15 C16 C17 -1.4(9)
C15 C16 C17 C18 1.4(9)
C14 C13 C18 C17 0.1(8)
C12 C13 C18 C17 176.8(5)
C16 C17 C18 C13 -0.8(9)
